data_4318190
loop_
_publ_author_name
'P. Norby'
'R. Dinnebier'
'A. N. Fitch'

_publ_section_title
;
 Decomposition of Silver Carbonate; the Crystal Structure of Two
 High-Temperature Modifications of Ag2CO3
;
_journal_name_full 'Inorganic Chemistry'
_journal_page_first 3628
_journal_page_last 3637
_journal_paper_doi 10.1021/ic0111177
_journal_volume 41
_journal_year 2002
_chemical_formula_sum 'C Ag2 O3'
_space_group_IT_number 159
_symmetry_cell_setting trigonal
_symmetry_space_group_name_Hall 'P 3 -2c'
_symmetry_space_group_name_H-M 'P 3 1 c'
_audit_creation_date 'Oct 23 13:50:13'
_audit_creation_method 'from EXP file using GSAS2CIF'
_audit_update_record ' Oct 23 13:50:13 2001  Initial CIF as created by GSAS2CIF'
_cell_angle_alpha 90.0
_cell_angle_beta 90.0
_cell_angle_gamma 120.0
_cell_formula_units_Z 6
_cell_length_a 9.171600(35)
_cell_length_b 9.1716
_cell_length_c 6.51758(4)
_cell_volume 474.796(3)
_computing_structure_refinement GSAS
_pd_block_id 'Oct 23 13:50:13 |PHASE_1||'
_pd_phase_name beta-Ag2CO3
_refine_ls_goodness_of_fit_all 0.46
_refine_ls_number_parameters 37
_refine_ls_shift/esd_max 12.18
_refine_ls_shift/esd_mean 3.24
_cod_data_source_file ic0111177_4.cif
_cod_data_source_block BETA_R_phase_1
_cod_database_code 4318190
_cod_database_fobs_code 4318190

loop_
_symmetry_equiv_pos_as_xyz
+x,+y,+z
-y,x-y,+z
y-x,-x,+z
+y,+x,+z+1/2
-x,y-x,+z+1/2
x-y,-y,+z+1/2

loop_
_atom_site_aniso_label
_atom_site_aniso_U_11
_atom_site_aniso_U_12
_atom_site_aniso_U_13
_atom_site_aniso_U_22
_atom_site_aniso_U_23
_atom_site_aniso_U_33
Ag1 0.04824 0.08399 0.0595 0.04247 0.00403 0.01811
AG2 0.04978 0.05641 0.12097 0.03207 -0.03955 -0.02295

loop_
_atom_site_label
_atom_site_fract_x
_atom_site_fract_y
_atom_site_fract_z
_atom_site_occupancy
_atom_site_thermal_displace_type
_atom_site_U_iso_or_equiv
_atom_site_symmetry_multiplicity
Ag1 0.01566 0.68207 0.5 1.0 Uani 0.05972 6
AG2 0.64565 0.67478 0.25286 1.0 Uani 0.07327 6
C1 0.0 0.0 0.89297 1.0 Uiso -0.01249 2
O11 0.08988 0.15638 0.89297 0.33333 Uiso -0.01249 6
O12 -0.15638 -0.0665 0.89297 0.33333 Uiso -0.01249 6
O13 0.0665 -0.08988 0.89297 0.33333 Uiso -0.01249 6
C2 0.66667 0.33333 0.21617 1.0 Uiso 0.03797 2
O21 0.74742 0.49027 0.21617 0.33333 Uiso 0.03797 6
O22 0.50973 0.25715 0.21617 0.33333 Uiso 0.03797 6
O23 0.74285 0.25258 0.21617 0.33333 Uiso 0.03797 6
C3 0.66667 0.33333 0.72788 1.0 Uiso 0.02638 2
O31 0.82035 0.43782 0.72788 0.33333 Uiso 0.02638 6
O32 0.56218 0.38252 0.72788 0.33333 Uiso 0.02638 6
O33 0.61748 0.17965 0.72788 0.33333 Uiso 0.02638 6

loop_
_atom_type_symbol
_atom_type_number_in_cell
C 6.0
AG 12.0
O 18.0
